data_7248078
loop_
_publ_author_name
'Wu, Jilai'
'Zhou, Likai'
'Xie, Song'
'Wei, Chao'
'Li, Xiaoliu'
'Chen, Hua'

_publ_section_title
;
 Synthesis of 3-arylamino-2-polyhydroxyalkyl-substituted indoles from
 unprotected saccharides and anilines
;
_journal_issue 4
_journal_name_full 'Green Chemistry'
_journal_page_first 1883
_journal_page_last 1888
_journal_paper_doi 10.1039/D3GC04440H
_journal_volume 26
_journal_year 2024
_chemical_formula_moiety 'C18 H20 N2 O2'
_chemical_formula_sum 'C18 H20 N2 O2'
_chemical_formula_weight 296.36
_space_group_crystal_system triclinic
_space_group_IT_number 1
_space_group_name_Hall 'P 1'
_space_group_name_H-M_alt 'P 1'
_atom_sites_solution_hydrogens mixed
_atom_sites_solution_primary dual
_audit_creation_date 2023-09-23
_audit_creation_method
;
Olex2 1.5
(compiled 2023.08.24 svn.re1ec1418 for OlexSys, GUI svn.r6817)
;
_audit_update_record
;
2023-10-17 deposited with the CCDC.	2024-01-30 downloaded from the CCDC.
;
_cell_angle_alpha 75.371(3)
_cell_angle_beta 87.564(2)
_cell_angle_gamma 85.468(3)
_cell_formula_units_Z 2
_cell_length_a 5.4476(4)
_cell_length_b 9.3390(8)
_cell_length_c 15.3977(12)
_cell_measurement_reflns_used 2190
_cell_measurement_temperature 100
_cell_measurement_theta_max 25.853
_cell_measurement_theta_min 2.260
_cell_volume 755.39(10)
_computing_cell_refinement 'SAINT V8.40A (Bruker, 2019)'
_computing_data_reduction 'SAINT V8.40A (Bruker, 2019)'
_computing_molecular_graphics 'Olex2 1.5 (Dolomanov et al., 2009)'
_computing_publication_material 'Olex2 1.5 (Dolomanov et al., 2009)'
_computing_structure_refinement 'SHELXL 2019/2 (Sheldrick, 2015)'
_computing_structure_solution 'ShelXT (Sheldrick, 2015)'
_diffrn_ambient_temperature 100
_diffrn_measured_fraction_theta_full 0.983
_diffrn_measured_fraction_theta_max 0.976
_diffrn_measurement_device_type 'Bruker APEX-II CCD'
_diffrn_measurement_method '\f and \w scans'
_diffrn_radiation_type MoK\a
_diffrn_radiation_wavelength 0.71073
_diffrn_reflns_av_R_equivalents 0.0650
_diffrn_reflns_av_unetI/netI 0.0976
_diffrn_reflns_Laue_measured_fraction_full 0.983
_diffrn_reflns_Laue_measured_fraction_max 0.976
_diffrn_reflns_limit_h_max 5
_diffrn_reflns_limit_h_min -6
_diffrn_reflns_limit_k_max 11
_diffrn_reflns_limit_k_min -11
_diffrn_reflns_limit_l_max 19
_diffrn_reflns_limit_l_min -19
_diffrn_reflns_number 8184
_diffrn_reflns_point_group_measured_fraction_full 0.807
_diffrn_reflns_point_group_measured_fraction_max 0.785
_diffrn_reflns_theta_full 25.242
_diffrn_reflns_theta_max 26.422
_diffrn_reflns_theta_min 2.259
_diffrn_source_current 1.4
_diffrn_source_power 0.07
_diffrn_source_voltage 50.0
_diffrn_standards_number 0
_exptl_absorpt_coefficient_mu 0.086
_exptl_absorpt_correction_T_max 0.7454
_exptl_absorpt_correction_T_min 0.5342
_exptl_absorpt_correction_type multi-scan
_exptl_absorpt_process_details
;
SADABS-2016/2 (Bruker,2016/2) was used for absorption correction.
wR2(int) was 0.1228 before and 0.0691 after correction.
The Ratio of minimum to maximum transmission is 0.7167.
The \l/2 correction factor is Not present.
;
_exptl_crystal_colour colourless
_exptl_crystal_colour_primary colourless
_exptl_crystal_density_diffrn 1.303
_exptl_crystal_description block
_exptl_crystal_F_000 316
_exptl_crystal_size_max 0.15
_exptl_crystal_size_mid 0.08
_exptl_crystal_size_min 0.05
_refine_diff_density_max 0.262
_refine_diff_density_min -0.252
_refine_diff_density_rms 0.055
_refine_ls_abs_structure_details
;
 Flack x determined using 1185 quotients [(I+)-(I-)]/[(I+)+(I-)]
 (Parsons, Flack and Wagner, Acta Cryst. B69 (2013) 249-259).
;
_refine_ls_abs_structure_Flack 1.5(10)
_refine_ls_extinction_method none
_refine_ls_goodness_of_fit_ref 1.061
_refine_ls_hydrogen_treatment mixed
_refine_ls_matrix_type full
_refine_ls_number_parameters 417
_refine_ls_number_reflns 4859
_refine_ls_number_restraints 8
_refine_ls_restrained_S_all 1.060
_refine_ls_R_factor_all 0.0800
_refine_ls_R_factor_gt 0.0546
_refine_ls_shift/su_max 0.000
_refine_ls_shift/su_mean 0.000
_refine_ls_structure_factor_coef Fsqd
_refine_ls_weighting_details 'w=1/[\s^2^(Fo^2^)+(0.0416P)^2^] where P=(Fo^2^+2Fc^2^)/3'
_refine_ls_weighting_scheme calc
_refine_ls_wR_factor_gt 0.1120
_refine_ls_wR_factor_ref 0.1295
_reflns_Friedel_coverage 0.608
_reflns_Friedel_fraction_full 0.630
_reflns_Friedel_fraction_max 0.594
_reflns_number_gt 3848
_reflns_number_total 4859
_reflns_threshold_expression 'I > 2\s(I)'
_cod_data_source_file d3gc04440h2.cif
_cod_data_source_block 450_0m
_cod_depositor_comments 'Adding full bibliography for 7248078--7248079.cif.'
_cod_database_code 7248078
_shelx_shelxl_version_number 2019/2
_shelx_space_group_comment
;
The symmetry employed for this shelxl refinement is uniquely defined
by the following loop, which should always be used as a source of
symmetry information in preference to the above space-group names.
They are only intended as comments.
;
_shelx_estimated_absorpt_t_max 0.996
_shelx_estimated_absorpt_t_min 0.987
_olex2_refinement_description
;
1. Fixed Uiso
 At 1.2 times of:
  All C(H) groups, All C(H,H) groups, All N(H) groups
 At 1.5 times of:
  All C(H,H,H) groups, All O(H) groups
2. Restrained distances
 N3-H3B = O3-H3A
 0.87 with sigma of 0.02
 N2-H2A
 0.87 with sigma of 0.02
 O4-H4A
 0.87 with sigma of 0.02
3.a Ternary CH refined with riding coordinates:
 C11(H11), C10(H10), C21(H21), C20(H20)
3.b Secondary CH2 refined with riding coordinates:
 C9(H9A,H9B), C22(H22A,H22B)
3.c Aromatic/amide H refined with riding coordinates:
 N1(H1A), N4(H4B), C5(H5), C15(H15), C18(H18), C14(H14), C26(H26), C33(H33),
 C32(H32), C17(H17), C2(H2B), C3(H3), C28(H28), C35(H35), C34(H34), C36(H36),
 C16(H16), C4(H4), C27(H27), C30(H30)
3.d Idealised Me refined as rotating group:
 C12(H12A,H12B,H12C), C19(H19A,H19B,H19C)
3.e Idealised tetrahedral OH refined as rotating group:
 O2(H2), O1(H1)
;
_olex2_submission_special_instructions 'No special instructions were received'

loop_
_space_group_symop_operation_xyz
'x, y, z'

loop_
_atom_site_label
_atom_site_type_symbol
_atom_site_fract_x
_atom_site_fract_y
_atom_site_fract_z
_atom_site_U_iso_or_equiv
_atom_site_adp_type
_atom_site_occupancy
_atom_site_site_symmetry_order
_atom_site_calc_flag
_atom_site_refinement_flags_posn
_atom_site_refinement_flags_adp
_atom_site_refinement_flags_occupancy
_atom_site_disorder_assembly
_atom_site_disorder_group
O2 O 0.6484(6) 0.2878(4) 0.5446(2) 0.0247(8) Uani 1 1 d . . . . .
H2 H 0.623024 0.376757 0.546635 0.037 Uiso 1 1 calc R U . . .
O3 O 0.5704(7) 0.5739(4) 0.5711(3) 0.0305(9) Uani 1 1 d D . . . .
O1 O 0.0729(6) 0.1295(3) 0.5127(2) 0.0231(8) Uani 1 1 d . . . . .
H1 H -0.053061 0.177498 0.526674 0.035 Uiso 1 1 calc R U . . .
N2 N 0.4988(8) 0.4036(5) 0.2208(3) 0.0188(9) Uani 1 1 d D . . . .
N1 N 0.0855(8) 0.1186(4) 0.3192(3) 0.0200(10) Uani 1 1 d . . . . .
H1A H 0.028088 0.049095 0.363471 0.024 Uiso 1 1 calc R U . . .
O4 O 0.8727(9) 0.8316(5) 0.3886(3) 0.0421(11) Uani 1 1 d D . . . .
N4 N 0.9845(8) 0.8793(5) 0.6733(3) 0.0237(10) Uani 1 1 d . . . . .
H4B H 1.057378 0.944525 0.630584 0.028 Uiso 1 1 calc R U . . .
N3 N 0.5351(8) 0.6084(4) 0.7547(3) 0.0225(10) Uani 1 1 d D . . . .
C13 C 0.4332(9) 0.5553(5) 0.1906(3) 0.0183(11) Uani 1 1 d . . . . .
C31 C 0.5829(9) 0.4567(5) 0.7998(3) 0.0182(11) Uani 1 1 d . . . . .
C8 C 0.2767(9) 0.2046(5) 0.3256(3) 0.0197(11) Uani 1 1 d . . . . .
C29 C 1.0416(9) 0.8433(5) 0.7632(3) 0.0198(12) Uani 1 1 d . . . . .
C24 C 0.7297(9) 0.7056(5) 0.7425(3) 0.0200(11) Uani 1 1 d . . . . .
C5 C 0.0949(9) 0.3323(5) 0.0917(3) 0.0201(11) Uani 1 1 d . . . . .
H5 H 0.189806 0.408197 0.056590 0.024 Uiso 1 1 calc R U . . .
C15 C 0.5486(10) 0.8001(6) 0.1114(3) 0.0238(12) Uani 1 1 d . . . . .
H15 H 0.664198 0.861943 0.075500 0.029 Uiso 1 1 calc R U . . .
C18 C 0.2109(9) 0.6178(5) 0.2155(3) 0.0215(12) Uani 1 1 d . . . . .
H18 H 0.092952 0.556771 0.250532 0.026 Uiso 1 1 calc R U . . .
C11 C 0.4253(9) 0.2128(5) 0.5695(3) 0.0199(11) Uani 1 1 d . . . . .
H11 H 0.472242 0.105167 0.595377 0.024 Uiso 1 1 calc R U . . .
C14 C 0.6013(9) 0.6469(5) 0.1370(3) 0.0190(11) Uani 1 1 d . . . . .
H14 H 0.751923 0.604616 0.117842 0.023 Uiso 1 1 calc R U . . .
C9 C 0.4171(9) 0.1835(5) 0.4095(3) 0.0208(11) Uani 1 1 d . . . . .
H9A H 0.562326 0.243415 0.395632 0.025 Uiso 1 1 calc R U . . .
H9B H 0.478290 0.078013 0.429334 0.025 Uiso 1 1 calc R U . . .
C26 C 0.9044(10) 0.6802(5) 0.9019(3) 0.0216(12) Uani 1 1 d . . . . .
H26 H 0.798667 0.607945 0.934305 0.026 Uiso 1 1 calc R U . . .
C33 C 0.4055(9) 0.3815(5) 0.8572(3) 0.0210(12) Uani 1 1 d . . . . .
H33 H 0.259183 0.434153 0.871363 0.025 Uiso 1 1 calc R U . . .
C7 C 0.3156(9) 0.3001(5) 0.2428(3) 0.0184(11) Uani 1 1 d . . . . .
C32 C 0.4414(10) 0.2297(6) 0.8939(3) 0.0231(12) Uani 1 1 d . . . . .
H32 H 0.318190 0.178848 0.932507 0.028 Uiso 1 1 calc R U . . .
C17 C 0.1617(10) 0.7709(6) 0.1886(4) 0.0246(12) Uani 1 1 d . . . . .
H17 H 0.008339 0.813002 0.205575 0.029 Uiso 1 1 calc R U . . .
C2 C -0.1911(9) 0.1047(5) 0.1949(3) 0.0196(11) Uani 1 1 d . . . . .
H2B H -0.287731 0.029106 0.229320 0.023 Uiso 1 1 calc R U . . .
C10 C 0.2698(9) 0.2262(5) 0.4870(3) 0.0184(11) Uani 1 1 d . . . . .
H10 H 0.198439 0.330756 0.466240 0.022 Uiso 1 1 calc R U . . .
C6 C 0.1407(9) 0.2727(5) 0.1830(3) 0.0173(11) Uani 1 1 d . . . . .
C3 C -0.2327(10) 0.1663(5) 0.1051(4) 0.0231(12) Uani 1 1 d . . . . .
H3 H -0.360580 0.132002 0.077206 0.028 Uiso 1 1 calc R U . . .
C25 C 0.8845(9) 0.7343(5) 0.8093(3) 0.0204(12) Uani 1 1 d . . . . .
C1 C -0.0013(9) 0.1580(5) 0.2330(3) 0.0178(11) Uani 1 1 d . . . . .
C28 C 1.2347(10) 0.8393(6) 0.8990(4) 0.0230(12) Uani 1 1 d . . . . .
H28 H 1.354238 0.873288 0.930833 0.028 Uiso 1 1 calc R U . . .
C23 C 0.7954(9) 0.7971(5) 0.6611(3) 0.0207(12) Uani 1 1 d . . . . .
C35 C 0.8339(10) 0.2281(5) 0.8195(3) 0.0229(12) Uani 1 1 d . . . . .
H35 H 0.982857 0.175731 0.807382 0.027 Uiso 1 1 calc R U . . .
C34 C 0.8003(9) 0.3792(5) 0.7814(3) 0.0198(11) Uani 1 1 d . . . . .
H34 H 0.924286 0.429608 0.743018 0.024 Uiso 1 1 calc R U . . .
C36 C 0.6552(10) 0.1518(6) 0.8748(4) 0.0228(12) Uani 1 1 d . . . . .
H36 H 0.678757 0.047773 0.899302 0.027 Uiso 1 1 calc R U . . .
C16 C 0.3271(10) 0.8629(6) 0.1384(4) 0.0267(12) Uani 1 1 d . . . . .
H16 H 0.291642 0.967353 0.122340 0.032 Uiso 1 1 calc R U . . .
C4 C -0.0919(9) 0.2781(6) 0.0538(3) 0.0233(12) Uani 1 1 d . . . . .
H4 H -0.125179 0.317377 -0.008098 0.028 Uiso 1 1 calc R U . . .
C21 C 0.7341(10) 0.6857(5) 0.5297(3) 0.0258(12) Uani 1 1 d . . . . .
H21 H 0.908116 0.643265 0.539057 0.031 Uiso 1 1 calc R U . . .
C27 C 1.0787(10) 0.7323(6) 0.9461(3) 0.0238(12) Uani 1 1 d . . . . .
H27 H 1.093227 0.695300 1.009236 0.029 Uiso 1 1 calc R U . . .
C30 C 1.2186(10) 0.8962(5) 0.8078(4) 0.0235(12) Uani 1 1 d . . . . .
H30 H 1.324302 0.969077 0.776147 0.028 Uiso 1 1 calc R U . . .
C22 C 0.6945(10) 0.8196(5) 0.5699(3) 0.0235(12) Uani 1 1 d . . . . .
H22A H 0.771557 0.904520 0.528965 0.028 Uiso 1 1 calc R U . . .
H22B H 0.515464 0.846568 0.572870 0.028 Uiso 1 1 calc R U . . .
C12 C 0.2794(9) 0.2716(6) 0.6409(3) 0.0240(11) Uani 1 1 d . . . . .
H12A H 0.228492 0.376747 0.616694 0.036 Uiso 1 1 calc R U . . .
H12B H 0.382387 0.260674 0.693204 0.036 Uiso 1 1 calc R U . . .
H12C H 0.133182 0.215505 0.659035 0.036 Uiso 1 1 calc R U . . .
C20 C 0.6848(11) 0.7317(6) 0.4295(3) 0.0294(13) Uani 1 1 d . . . . .
H20 H 0.519927 0.787772 0.420199 0.035 Uiso 1 1 calc R U . . .
C19 C 0.6885(12) 0.6042(6) 0.3860(4) 0.0368(15) Uani 1 1 d . . . . .
H19A H 0.846394 0.545519 0.397061 0.055 Uiso 1 1 calc R U . . .
H19B H 0.667248 0.642642 0.321211 0.055 Uiso 1 1 calc R U . . .
H19C H 0.554124 0.541426 0.411488 0.055 Uiso 1 1 calc R U . . .
H3B H 0.395(6) 0.645(5) 0.774(4) 0.030(16) Uiso 1 1 d D . . . .
H3A H 0.546(16) 0.583(9) 0.626(3) 0.10(3) Uiso 1 1 d D . . . .
H2A H 0.639(6) 0.380(6) 0.196(3) 0.031(16) Uiso 1 1 d D . . . .
H4A H 0.986(14) 0.793(10) 0.358(7) 0.15(5) Uiso 1 1 d D . . . .

loop_
_atom_site_aniso_label
_atom_site_aniso_U_11
_atom_site_aniso_U_22
_atom_site_aniso_U_33
_atom_site_aniso_U_23
_atom_site_aniso_U_13
_atom_site_aniso_U_12
O2 0.028(2) 0.0214(19) 0.0275(19) -0.0103(17) 0.0024(16) -0.0057(16)
O3 0.046(2) 0.025(2) 0.023(2) -0.0078(17) 0.0024(18) -0.0133(18)
O1 0.029(2) 0.0203(19) 0.0208(18) -0.0042(16) 0.0038(16) -0.0089(16)
N2 0.021(2) 0.018(2) 0.018(2) -0.0054(18) 0.0014(18) -0.0008(18)
N1 0.028(2) 0.015(2) 0.016(2) -0.0019(18) 0.0019(19) -0.0033(19)
O4 0.065(3) 0.038(2) 0.027(2) -0.0093(19) 0.010(2) -0.024(2)
N4 0.034(3) 0.019(2) 0.019(2) -0.0046(19) 0.001(2) -0.003(2)
N3 0.024(3) 0.016(2) 0.026(2) -0.004(2) 0.000(2) -0.001(2)
C13 0.026(3) 0.017(3) 0.011(2) -0.001(2) -0.003(2) -0.002(2)
C31 0.023(3) 0.015(3) 0.018(3) -0.006(2) -0.003(2) -0.001(2)
C8 0.025(3) 0.019(3) 0.016(3) -0.006(2) 0.002(2) -0.001(2)
C29 0.026(3) 0.014(3) 0.018(3) -0.004(2) 0.002(2) 0.006(2)
C24 0.027(3) 0.017(3) 0.018(3) -0.008(2) -0.001(2) 0.000(2)
C5 0.027(3) 0.017(3) 0.016(3) -0.005(2) 0.002(2) 0.000(2)
C15 0.030(3) 0.022(3) 0.020(3) -0.002(2) -0.004(2) -0.008(2)
C18 0.024(3) 0.017(3) 0.023(3) -0.004(2) -0.001(2) -0.002(2)
C11 0.025(3) 0.016(3) 0.018(3) -0.003(2) 0.003(2) -0.003(2)
C14 0.022(3) 0.019(3) 0.016(3) -0.004(2) -0.004(2) -0.001(2)
C9 0.026(3) 0.021(3) 0.016(3) -0.004(2) -0.002(2) -0.002(2)
C26 0.028(3) 0.015(3) 0.021(3) -0.005(2) 0.001(2) -0.003(2)
C33 0.022(3) 0.024(3) 0.018(3) -0.007(2) 0.000(2) 0.000(2)
C7 0.021(3) 0.014(3) 0.019(3) -0.003(2) 0.000(2) 0.000(2)
C32 0.026(3) 0.024(3) 0.021(3) -0.007(2) 0.001(2) -0.006(2)
C17 0.025(3) 0.022(3) 0.028(3) -0.010(3) 0.003(2) -0.001(2)
C2 0.020(3) 0.018(3) 0.022(3) -0.007(2) 0.001(2) -0.003(2)
C10 0.023(3) 0.016(3) 0.016(2) -0.004(2) 0.003(2) -0.003(2)
C6 0.019(3) 0.017(3) 0.016(3) -0.005(2) 0.003(2) 0.002(2)
C3 0.027(3) 0.022(3) 0.024(3) -0.013(2) -0.004(2) -0.001(2)
C25 0.024(3) 0.014(3) 0.024(3) -0.006(2) -0.003(2) -0.001(2)
C1 0.023(3) 0.016(3) 0.014(3) -0.004(2) 0.001(2) 0.001(2)
C28 0.029(3) 0.020(3) 0.023(3) -0.009(2) -0.005(2) 0.000(2)
C23 0.027(3) 0.016(3) 0.020(3) -0.006(2) 0.002(2) 0.001(2)
C35 0.030(3) 0.017(3) 0.022(3) -0.006(2) -0.005(2) 0.003(2)
C34 0.022(3) 0.024(3) 0.016(3) -0.008(2) 0.001(2) -0.005(2)
C36 0.033(3) 0.017(3) 0.021(3) -0.005(2) -0.007(2) -0.004(2)
C16 0.032(3) 0.020(3) 0.030(3) -0.010(2) -0.006(3) -0.001(2)
C4 0.027(3) 0.027(3) 0.017(3) -0.008(2) -0.002(2) 0.002(2)
C21 0.036(3) 0.021(3) 0.019(3) -0.003(2) -0.002(2) -0.004(2)
C27 0.033(3) 0.020(3) 0.017(3) -0.003(2) -0.001(2) -0.002(2)
C30 0.028(3) 0.014(3) 0.029(3) -0.007(2) 0.001(2) -0.001(2)
C22 0.030(3) 0.016(3) 0.024(3) -0.004(2) -0.002(2) -0.003(2)
C12 0.030(3) 0.024(3) 0.020(3) -0.010(2) 0.006(2) -0.005(2)
C20 0.044(4) 0.027(3) 0.019(3) -0.006(2) -0.003(3) -0.011(3)
C19 0.056(4) 0.032(3) 0.023(3) -0.007(3) -0.002(3) -0.008(3)

loop_
_atom_type_symbol
_atom_type_description
_atom_type_scat_dispersion_real
_atom_type_scat_dispersion_imag
_atom_type_scat_source
C C 0.0033 0.0016 'International Tables Vol C Tables 4.2.6.8 and 6.1.1.4'
H H 0.0000 0.0000 'International Tables Vol C Tables 4.2.6.8 and 6.1.1.4'
N N 0.0061 0.0033 'International Tables Vol C Tables 4.2.6.8 and 6.1.1.4'
O O 0.0106 0.0060 'International Tables Vol C Tables 4.2.6.8 and 6.1.1.4'

loop_
_geom_angle_atom_site_label_1
_geom_angle_atom_site_label_2
_geom_angle_atom_site_label_3
_geom_angle
_geom_angle_site_symmetry_1
_geom_angle_site_symmetry_3
_geom_angle_publ_flag
C11 O2 H2 109.5 . . ?
C21 O3 H3A 105(5) . . ?
C10 O1 H1 109.5 . . ?
C13 N2 C7 120.6(4) . . ?
C13 N2 H2A 111(4) . . ?
C7 N2 H2A 120(4) . . ?
C8 N1 H1A 125.1 . . ?
C1 N1 H1A 125.1 . . ?
C1 N1 C8 109.9(4) . . ?
C20 O4 H4A 114(6) . . ?
C29 N4 H4B 125.4 . . ?
C23 N4 H4B 125.4 . . ?
C23 N4 C29 109.3(4) . . ?
C31 N3 C24 119.1(4) . . ?
C31 N3 H3B 111(4) . . ?
C24 N3 H3B 114(3) . . ?
N2 C13 C14 119.0(5) . . ?
C18 C13 N2 121.7(5) . . ?
C18 C13 C14 119.3(5) . . ?
C33 C31 N3 120.2(4) . . ?
C33 C31 C34 119.4(5) . . ?
C34 C31 N3 120.2(5) . . ?
N1 C8 C9 122.7(4) . . ?
C7 C8 N1 108.5(4) . . ?
C7 C8 C9 128.7(5) . . ?
N4 C29 C25 107.9(4) . . ?
N4 C29 C30 130.4(5) . . ?
C30 C29 C25 121.7(5) . . ?
N3 C24 C25 128.7(5) . . ?
C23 C24 N3 124.1(5) . . ?
C23 C24 C25 107.1(4) . . ?
C6 C5 H5 120.8 . . ?
C4 C5 H5 120.8 . . ?
C4 C5 C6 118.5(5) . . ?
C14 C15 H15 119.9 . . ?
C16 C15 H15 119.9 . . ?
C16 C15 C14 120.3(5) . . ?
C13 C18 H18 120.3 . . ?
C13 C18 C17 119.4(5) . . ?
C17 C18 H18 120.3 . . ?
O2 C11 H11 108.0 . . ?
O2 C11 C10 110.7(4) . . ?
O2 C11 C12 111.0(4) . . ?
C10 C11 H11 108.0 . . ?
C12 C11 H11 108.0 . . ?
C12 C11 C10 111.1(4) . . ?
C13 C14 H14 119.9 . . ?
C15 C14 C13 120.2(5) . . ?
C15 C14 H14 119.9 . . ?
C8 C9 H9A 108.6 . . ?
C8 C9 H9B 108.6 . . ?
C8 C9 C10 114.7(4) . . ?
H9A C9 H9B 107.6 . . ?
C10 C9 H9A 108.6 . . ?
C10 C9 H9B 108.6 . . ?
C25 C26 H26 120.3 . . ?
C27 C26 H26 120.3 . . ?
C27 C26 C25 119.4(5) . . ?
C31 C33 H33 119.9 . . ?
C31 C33 C32 120.3(5) . . ?
C32 C33 H33 119.9 . . ?
N2 C7 C6 126.5(5) . . ?
C8 C7 N2 126.0(5) . . ?
C8 C7 C6 107.4(4) . . ?
C33 C32 H32 119.7 . . ?
C36 C32 C33 120.5(5) . . ?
C36 C32 H32 119.7 . . ?
C18 C17 H17 118.9 . . ?
C16 C17 C18 122.1(5) . . ?
C16 C17 H17 118.9 . . ?
C3 C2 H2B 121.4 . . ?
C3 C2 C1 117.2(5) . . ?
C1 C2 H2B 121.4 . . ?
O1 C10 C11 108.3(4) . . ?
O1 C10 C9 108.5(3) . . ?
O1 C10 H10 109.0 . . ?
C11 C10 H10 109.0 . . ?
C9 C10 C11 112.9(4) . . ?
C9 C10 H10 109.0 . . ?
C5 C6 C7 133.5(5) . . ?
C5 C6 C1 119.4(4) . . ?
C1 C6 C7 107.1(4) . . ?
C2 C3 H3 119.1 . . ?
C2 C3 C4 121.9(5) . . ?
C4 C3 H3 119.1 . . ?
C29 C25 C24 106.4(4) . . ?
C26 C25 C29 119.0(5) . . ?
C26 C25 C24 134.5(5) . . ?
N1 C1 C2 130.8(5) . . ?
N1 C1 C6 107.2(4) . . ?
C2 C1 C6 122.0(5) . . ?
C27 C28 H28 119.3 . . ?
C30 C28 H28 119.3 . . ?
C30 C28 C27 121.4(5) . . ?
N4 C23 C22 119.6(5) . . ?
C24 C23 N4 109.2(5) . . ?
C24 C23 C22 131.1(5) . . ?
C34 C35 H35 119.3 . . ?
C36 C35 H35 119.3 . . ?
C36 C35 C34 121.4(5) . . ?
C31 C34 H34 120.3 . . ?
C35 C34 C31 119.5(5) . . ?
C35 C34 H34 120.3 . . ?
C32 C36 H36 120.5 . . ?
C35 C36 C32 118.9(5) . . ?
C35 C36 H36 120.5 . . ?
C15 C16 H16 120.7 . . ?
C17 C16 C15 118.6(5) . . ?
C17 C16 H16 120.7 . . ?
C5 C4 C3 121.1(5) . . ?
C5 C4 H4 119.5 . . ?
C3 C4 H4 119.5 . . ?
O3 C21 H21 109.2 . . ?
O3 C21 C22 110.9(4) . . ?
O3 C21 C20 108.0(4) . . ?
C22 C21 H21 109.2 . . ?
C20 C21 H21 109.2 . . ?
C20 C21 C22 110.3(4) . . ?
C26 C27 C28 120.7(5) . . ?
C26 C27 H27 119.6 . . ?
C28 C27 H27 119.6 . . ?
C29 C30 H30 121.1 . . ?
C28 C30 C29 117.7(5) . . ?
C28 C30 H30 121.1 . . ?
C23 C22 C21 115.0(4) . . ?
C23 C22 H22A 108.5 . . ?
C23 C22 H22B 108.5 . . ?
C21 C22 H22A 108.5 . . ?
C21 C22 H22B 108.5 . . ?
H22A C22 H22B 107.5 . . ?
C11 C12 H12A 109.5 . . ?
C11 C12 H12B 109.5 . . ?
C11 C12 H12C 109.5 . . ?
H12A C12 H12B 109.5 . . ?
H12A C12 H12C 109.5 . . ?
H12B C12 H12C 109.5 . . ?
O4 C20 C21 106.3(4) . . ?
O4 C20 H20 108.6 . . ?
O4 C20 C19 110.4(4) . . ?
C21 C20 H20 108.6 . . ?
C19 C20 C21 114.2(4) . . ?
C19 C20 H20 108.6 . . ?
C20 C19 H19A 109.5 . . ?
C20 C19 H19B 109.5 . . ?
C20 C19 H19C 109.5 . . ?
H19A C19 H19B 109.5 . . ?
H19A C19 H19C 109.5 . . ?
H19B C19 H19C 109.5 . . ?

loop_
_geom_bond_atom_site_label_1
_geom_bond_atom_site_label_2
_geom_bond_distance
_geom_bond_site_symmetry_2
_geom_bond_publ_flag
O2 H2 0.8400 . ?
O2 C11 1.440(5) . ?
O3 C21 1.433(6) . ?
O3 H3A 0.87(3) . ?
O1 H1 0.8400 . ?
O1 C10 1.435(5) . ?
N2 C13 1.397(6) . ?
N2 C7 1.416(6) . ?
N2 H2A 0.87(2) . ?
N1 H1A 0.8800 . ?
N1 C8 1.386(6) . ?
N1 C1 1.378(6) . ?
O4 C20 1.454(6) . ?
O4 H4A 0.87(3) . ?
N4 H4B 0.8800 . ?
N4 C29 1.382(6) . ?
N4 C23 1.379(6) . ?
N3 C31 1.420(6) . ?
N3 C24 1.425(6) . ?
N3 H3B 0.89(2) . ?
C13 C18 1.384(7) . ?
C13 C14 1.398(7) . ?
C31 C33 1.389(7) . ?
C31 C34 1.395(7) . ?
C8 C9 1.491(7) . ?
C8 C7 1.378(7) . ?
C29 C25 1.412(7) . ?
C29 C30 1.396(7) . ?
C24 C25 1.446(7) . ?
C24 C23 1.379(7) . ?
C5 H5 0.9500 . ?
C5 C6 1.400(7) . ?
C5 C4 1.383(7) . ?
C15 H15 0.9500 . ?
C15 C14 1.395(7) . ?
C15 C16 1.393(7) . ?
C18 H18 0.9500 . ?
C18 C17 1.392(7) . ?
C11 H11 1.0000 . ?
C11 C10 1.530(6) . ?
C11 C12 1.519(6) . ?
C14 H14 0.9500 . ?
C9 H9A 0.9900 . ?
C9 H9B 0.9900 . ?
C9 C10 1.528(6) . ?
C26 H26 0.9500 . ?
C26 C25 1.393(7) . ?
C26 C27 1.377(7) . ?
C33 H33 0.9500 . ?
C33 C32 1.389(7) . ?
C7 C6 1.433(7) . ?
C32 H32 0.9500 . ?
C32 C36 1.385(7) . ?
C17 H17 0.9500 . ?
C17 C16 1.369(7) . ?
C2 H2B 0.9500 . ?
C2 C3 1.377(7) . ?
C2 C1 1.394(7) . ?
C10 H10 1.0000 . ?
C6 C1 1.415(7) . ?
C3 H3 0.9500 . ?
C3 C4 1.401(7) . ?
C28 H28 0.9500 . ?
C28 C27 1.401(8) . ?
C28 C30 1.375(7) . ?
C23 C22 1.488(7) . ?
C35 H35 0.9500 . ?
C35 C34 1.385(7) . ?
C35 C36 1.383(7) . ?
C34 H34 0.9500 . ?
C36 H36 0.9500 . ?
C16 H16 0.9500 . ?
C4 H4 0.9500 . ?
C21 H21 1.0000 . ?
C21 C22 1.527(7) . ?
C21 C20 1.523(7) . ?
C27 H27 0.9500 . ?
C30 H30 0.9500 . ?
C22 H22A 0.9900 . ?
C22 H22B 0.9900 . ?
C12 H12A 0.9800 . ?
C12 H12B 0.9800 . ?
C12 H12C 0.9800 . ?
C20 H20 1.0000 . ?
C20 C19 1.505(7) . ?
C19 H19A 0.9800 . ?
C19 H19B 0.9800 . ?
C19 H19C 0.9800 . ?

loop_
_geom_torsion_atom_site_label_1
_geom_torsion_atom_site_label_2
_geom_torsion_atom_site_label_3
_geom_torsion_atom_site_label_4
_geom_torsion
_geom_torsion_site_symmetry_1
_geom_torsion_site_symmetry_2
_geom_torsion_site_symmetry_3
_geom_torsion_site_symmetry_4
_geom_torsion_publ_flag
O2 C11 C10 O1 170.3(4) . . . . ?
O2 C11 C10 C9 50.1(5) . . . . ?
O3 C21 C22 C23 74.9(6) . . . . ?
O3 C21 C20 O4 -173.4(4) . . . . ?
O3 C21 C20 C19 -51.5(6) . . . . ?
N2 C13 C18 C17 175.6(4) . . . . ?
N2 C13 C14 C15 -175.2(4) . . . . ?
N2 C7 C6 C5 0.0(9) . . . . ?
N2 C7 C6 C1 178.5(4) . . . . ?
N1 C8 C9 C10 -68.6(6) . . . . ?
N1 C8 C7 N2 -178.3(4) . . . . ?
N1 C8 C7 C6 0.4(5) . . . . ?
N4 C29 C25 C24 0.2(5) . . . . ?
N4 C29 C25 C26 -179.4(4) . . . . ?
N4 C29 C30 C28 -179.9(5) . . . . ?
N4 C23 C22 C21 115.3(5) . . . . ?
N3 C31 C33 C32 173.3(4) . . . . ?
N3 C31 C34 C35 -174.0(4) . . . . ?
N3 C24 C25 C29 -177.8(5) . . . . ?
N3 C24 C25 C26 1.8(9) . . . . ?
N3 C24 C23 N4 178.1(4) . . . . ?
N3 C24 C23 C22 -0.4(8) . . . . ?
C13 N2 C7 C8 -119.4(6) . . . . ?
C13 N2 C7 C6 62.2(6) . . . . ?
C13 C18 C17 C16 -0.4(8) . . . . ?
C31 N3 C24 C25 -54.9(7) . . . . ?
C31 N3 C24 C23 128.5(5) . . . . ?
C31 C33 C32 C36 0.9(7) . . . . ?
C8 N1 C1 C2 -179.2(5) . . . . ?
C8 N1 C1 C6 0.3(5) . . . . ?
C8 C9 C10 O1 63.8(5) . . . . ?
C8 C9 C10 C11 -176.1(4) . . . . ?
C8 C7 C6 C5 -178.7(5) . . . . ?
C8 C7 C6 C1 -0.2(6) . . . . ?
C29 N4 C23 C24 -0.7(5) . . . . ?
C29 N4 C23 C22 178.0(4) . . . . ?
C24 N3 C31 C33 142.6(5) . . . . ?
C24 N3 C31 C34 -42.4(7) . . . . ?
C24 C23 C22 C21 -66.3(7) . . . . ?
C5 C6 C1 N1 178.7(4) . . . . ?
C5 C6 C1 C2 -1.8(7) . . . . ?
C18 C13 C14 C15 2.2(7) . . . . ?
C18 C17 C16 C15 1.9(8) . . . . ?
C14 C13 C18 C17 -1.7(7) . . . . ?
C14 C15 C16 C17 -1.4(8) . . . . ?
C9 C8 C7 N2 -2.0(9) . . . . ?
C9 C8 C7 C6 176.8(5) . . . . ?
C33 C31 C34 C35 1.1(7) . . . . ?
C33 C32 C36 C35 0.9(8) . . . . ?
C7 N2 C13 C18 28.1(7) . . . . ?
C7 N2 C13 C14 -154.6(4) . . . . ?
C7 C8 C9 C10 115.5(6) . . . . ?
C7 C6 C1 N1 0.0(5) . . . . ?
C7 C6 C1 C2 179.5(4) . . . . ?
C2 C3 C4 C5 -0.5(8) . . . . ?
C6 C5 C4 C3 0.1(7) . . . . ?
C3 C2 C1 N1 -179.3(5) . . . . ?
C3 C2 C1 C6 1.3(7) . . . . ?
C25 C29 C30 C28 -0.5(7) . . . . ?
C25 C24 C23 N4 0.9(5) . . . . ?
C25 C24 C23 C22 -177.7(5) . . . . ?
C25 C26 C27 C28 0.3(8) . . . . ?
C1 N1 C8 C9 -177.1(4) . . . . ?
C1 N1 C8 C7 -0.4(5) . . . . ?
C1 C2 C3 C4 -0.2(7) . . . . ?
C23 N4 C29 C25 0.3(6) . . . . ?
C23 N4 C29 C30 179.8(5) . . . . ?
C23 C24 C25 C29 -0.7(5) . . . . ?
C23 C24 C25 C26 178.9(6) . . . . ?
C34 C31 C33 C32 -1.8(7) . . . . ?
C34 C35 C36 C32 -1.6(8) . . . . ?
C36 C35 C34 C31 0.7(8) . . . . ?
C16 C15 C14 C13 -0.7(7) . . . . ?
C4 C5 C6 C7 179.4(5) . . . . ?
C4 C5 C6 C1 1.0(7) . . . . ?
C27 C26 C25 C29 -1.0(7) . . . . ?
C27 C26 C25 C24 179.5(5) . . . . ?
C27 C28 C30 C29 -0.3(8) . . . . ?
C30 C29 C25 C24 -179.3(4) . . . . ?
C30 C29 C25 C26 1.1(7) . . . . ?
C30 C28 C27 C26 0.4(8) . . . . ?
C22 C21 C20 O4 65.3(5) . . . . ?
C22 C21 C20 C19 -172.8(5) . . . . ?
C12 C11 C10 O1 -65.9(5) . . . . ?
C12 C11 C10 C9 173.9(4) . . . . ?
C20 C21 C22 C23 -165.6(4) . . . . ?
